data_7207664
loop_
_publ_author_name
'Ghosh, Soumyajit'
'Malla Reddy, C.'

_publ_section_title
;
 Co-crystals of caffeine with substituted nitroanilines and nitrobenzoic
 acids: Structure--mechanical property and thermal studies
;
_journal_issue 7
_journal_name_full CrystEngComm
_journal_page_first 2444
_journal_paper_doi 10.1039/c2ce06754d
_journal_volume 14
_journal_year 2012
_chemical_formula_moiety 'C8 H10 N4 O2, C6 H5 Cl N2 O2'
_chemical_formula_sum 'C14 H15 Cl N6 O4'
_chemical_formula_weight 366.77
_chemical_melting_point 379.5
_chemical_name_common Caffeine:2-chloro-5nitroaniline
_chemical_name_systematic
;
?
;
_space_group_IT_number 14
_symmetry_cell_setting monoclinic
_symmetry_space_group_name_Hall '-P 2ybc'
_symmetry_space_group_name_H-M 'P 1 21/c 1'
_atom_sites_solution_hydrogens geom
_atom_sites_solution_primary direct
_atom_sites_solution_secondary difmap
_audit_creation_method SHELXL-97
_cell_angle_alpha 90.00
_cell_angle_beta 104.8920(10)
_cell_angle_gamma 90.00
_cell_formula_units_Z 8
_cell_length_a 13.5850(6)
_cell_length_b 13.9085(6)
_cell_length_c 17.5266(8)
_cell_measurement_reflns_used 9614
_cell_measurement_temperature 100(2)
_cell_measurement_theta_max 32.04
_cell_measurement_theta_min 2.64
_cell_volume 3200.4(2)
_computing_cell_refinement 'Bruker SMART'
_computing_data_collection 'Bruker SMART'
_computing_data_reduction 'Bruker SAINT'
_computing_molecular_graphics 'Bruker SHELXTL'
_computing_publication_material 'Bruker SHELXTL'
_computing_structure_refinement 'SHELXL-97 (Sheldrick, 1997)'
_computing_structure_solution 'SHELXS-97 (Sheldrick, 1990)'
_diffrn_ambient_temperature 100(2)
_diffrn_measured_fraction_theta_full 0.992
_diffrn_measured_fraction_theta_max 0.992
_diffrn_measurement_device_type 'BRUKER KAPPA APEX II DUO'
_diffrn_measurement_method 'phi and omega scans'
_diffrn_radiation_monochromator graphite
_diffrn_radiation_source 'fine-focus sealed tube'
_diffrn_radiation_type MoK\a
_diffrn_radiation_wavelength 0.71073
_diffrn_reflns_av_R_equivalents 0.0206
_diffrn_reflns_av_sigmaI/netI 0.0172
_diffrn_reflns_limit_h_max 17
_diffrn_reflns_limit_h_min -17
_diffrn_reflns_limit_k_max 17
_diffrn_reflns_limit_k_min -11
_diffrn_reflns_limit_l_max 22
_diffrn_reflns_limit_l_min -22
_diffrn_reflns_number 26368
_diffrn_reflns_theta_full 27.00
_diffrn_reflns_theta_max 27.00
_diffrn_reflns_theta_min 1.89
_diffrn_standards_decay_% 0
_diffrn_standards_interval_count 0
_diffrn_standards_interval_time 0
_diffrn_standards_number 0
_exptl_absorpt_coefficient_mu 0.274
_exptl_absorpt_correction_T_max 0.947
_exptl_absorpt_correction_T_min 0.877
_exptl_absorpt_correction_type multi-scan
_exptl_absorpt_process_details 'multi-scan absorption correction'
_exptl_crystal_colour yellow
_exptl_crystal_density_diffrn 1.522
_exptl_crystal_density_method 'not measured'
_exptl_crystal_description block
_exptl_crystal_F_000 1520
_exptl_crystal_size_max 0.6
_exptl_crystal_size_mid 0.4
_exptl_crystal_size_min 0.2
_refine_diff_density_max 0.311
_refine_diff_density_min -0.234
_refine_diff_density_rms 0.043
_refine_ls_extinction_method none
_refine_ls_goodness_of_fit_ref 1.067
_refine_ls_hydrogen_treatment mixed
_refine_ls_matrix_type full
_refine_ls_number_parameters 473
_refine_ls_number_reflns 6933
_refine_ls_number_restraints 0
_refine_ls_restrained_S_all 1.067
_refine_ls_R_factor_all 0.0335
_refine_ls_R_factor_gt 0.0298
_refine_ls_shift/su_max 0.001
_refine_ls_shift/su_mean 0.000
_refine_ls_structure_factor_coef Fsqd
_refine_ls_weighting_details 'calc w=1/[\s^2^(Fo^2^)+(0.0429P)^2^+1.2507P] where P=(Fo^2^+2Fc^2^)/3'
_refine_ls_weighting_scheme calc
_refine_ls_wR_factor_gt 0.0805
_refine_ls_wR_factor_ref 0.0834
_reflns_number_gt 6332
_reflns_number_total 6933
_reflns_threshold_expression >2sigma(I)
_cod_data_source_file c2ce06754d.txt
_cod_data_source_block cmr_sg_073_1
_cod_depositor_comments
;
The following automatic conversions were performed:

'_symmetry_cell_setting' value 'Monoclinic' changed to 'monoclinic'
according to /home/saulius/struct/CIF-dictionaries/cif_core.dic
dictionary named 'cif_core.dic' version 2.4.1 from 2010-06-29.

Automatic conversion script
Id: cif_fix_values 1715 2011-07-08 13:25:40Z adriana 
;
_cod_original_sg_symbol_Hall -P2ybc
_cod_original_sg_symbol_H-M 'P2(1)/c '
_cod_database_code 7207664

loop_
_symmetry_equiv_pos_as_xyz
'x, y, z'
'-x, y+1/2, -z+1/2'
'-x, -y, -z'
'x, -y-1/2, z-1/2'

loop_
_atom_site_label
_atom_site_type_symbol
_atom_site_fract_x
_atom_site_fract_y
_atom_site_fract_z
_atom_site_U_iso_or_equiv
_atom_site_adp_type
_atom_site_occupancy
_atom_site_symmetry_multiplicity
_atom_site_calc_flag
_atom_site_refinement_flags
Cl1 Cl 0.16666(2) 0.39648(2) 0.362065(16) 0.01950(8) Uani 1 1 d .
Cl2 Cl 0.34741(2) 0.60425(2) 0.309366(16) 0.02024(8) Uani 1 1 d .
O1 O 0.13965(9) 0.30974(8) -0.01341(5) 0.0330(2) Uani 1 1 d .
O2 O 0.12735(8) 0.16487(7) 0.02841(5) 0.0313(2) Uani 1 1 d .
O3 O 0.10291(7) 0.78807(6) 0.45150(5) 0.02018(18) Uani 1 1 d .
N5 N 0.09074(8) 0.67595(7) 0.19614(6) 0.0178(2) Uani 1 1 d .
O5 O 0.10798(7) 1.00181(6) 0.25274(5) 0.02226(19) Uani 1 1 d .
O6 O 0.58166(7) 0.70737(6) 0.08319(5) 0.02061(19) Uani 1 1 d .
O7 O 0.63198(7) 0.50184(6) 0.29525(5) 0.02242(19) Uani 1 1 d .
O8 O 0.34721(9) 0.82394(8) -0.02224(6) 0.0353(3) Uani 1 1 d .
O9 O 0.33982(8) 0.67724(8) -0.06509(5) 0.0308(2) Uani 1 1 d .
N1 N 0.13745(8) 0.25188(8) 0.03927(6) 0.0220(2) Uani 1 1 d .
N2 N 0.16556(8) 0.19219(8) 0.31625(6) 0.0189(2) Uani 1 1 d .
N3 N 0.10147(8) 0.89453(7) 0.35104(6) 0.0159(2) Uani 1 1 d .
N4 N 0.09427(7) 0.82433(7) 0.14590(6) 0.0169(2) Uani 1 1 d .
C11 C 0.10029(11) 0.90047(9) 0.09003(7) 0.0234(3) Uani 1 1 d .
H11A H 0.1074 0.8724 0.0417 0.035 Uiso 1 1 calc R
H11B H 0.1581 0.9406 0.1120 0.035 Uiso 1 1 calc R
H11C H 0.0393 0.9385 0.0796 0.035 Uiso 1 1 calc R
N6 N 0.09351(7) 0.72629(7) 0.33015(5) 0.0149(2) Uani 1 1 d .
N7 N 0.60495(8) 0.60519(7) 0.18951(6) 0.0166(2) Uani 1 1 d .
N8 N 0.61043(8) 0.68098(8) 0.39310(6) 0.0190(2) Uani 1 1 d .
N9 N 0.58337(7) 0.77289(7) 0.20232(6) 0.0155(2) Uani 1 1 d .
N10 N 0.58790(8) 0.82694(8) 0.33552(6) 0.0201(2) Uani 1 1 d .
N11 N 0.34240(8) 0.73679(8) -0.01250(6) 0.0228(2) Uani 1 1 d .
N14 N 0.33409(8) 0.80609(8) 0.25605(6) 0.0185(2) Uani 1 1 d .
C1 C 0.14716(9) 0.28918(9) 0.11928(7) 0.0172(2) Uani 1 1 d .
C2 C 0.14932(9) 0.38793(9) 0.13057(7) 0.0189(2) Uani 1 1 d .
H2 H 0.1466 0.4302 0.0890 0.023 Uiso 1 1 calc R
C3 C 0.15576(9) 0.42120(9) 0.20644(7) 0.0181(2) Uani 1 1 d .
H3 H 0.1572 0.4869 0.2165 0.022 Uiso 1 1 calc R
C4 C 0.16009(8) 0.35585(9) 0.26719(6) 0.0156(2) Uani 1 1 d .
C5 C 0.15196(8) 0.22302(9) 0.17880(7) 0.0160(2) Uani 1 1 d .
H5 H 0.1507 0.1575 0.1680 0.019 Uiso 1 1 calc R
C6 C 0.15871(8) 0.25558(8) 0.25598(7) 0.0145(2) Uani 1 1 d .
C7 C 0.09954(8) 0.80174(8) 0.38179(7) 0.0152(2) Uani 1 1 d .
C8 C 0.10120(9) 0.91773(9) 0.27280(7) 0.0159(2) Uani 1 1 d .
C9 C 0.09300(8) 0.83513(9) 0.22420(6) 0.0149(2) Uani 1 1 d .
C10 C 0.09240(9) 0.72880(9) 0.13295(7) 0.0182(2) Uani 1 1 d .
H10 H 0.0923 0.7021 0.0843 0.022 Uiso 1 1 calc R
C11A C 0.09162(8) 0.74328(9) 0.25233(7) 0.0146(2) Uani 1 1 d .
C12 C 0.09162(10) 0.62831(9) 0.35995(7) 0.0196(2) Uani 1 1 d .
H12A H 0.0701 0.5848 0.3163 0.029 Uiso 1 1 calc R
H12B H 0.0450 0.6250 0.3927 0.029 Uiso 1 1 calc R
H12C H 0.1586 0.6108 0.3903 0.029 Uiso 1 1 calc R
C13 C 0.10516(10) 0.97551(9) 0.40537(7) 0.0221(3) Uani 1 1 d .
H13A H 0.1726 1.0021 0.4194 0.033 Uiso 1 1 calc R
H13B H 0.0877 0.9534 0.4521 0.033 Uiso 1 1 calc R
H13C H 0.0576 1.0240 0.3801 0.033 Uiso 1 1 calc R
C14 C 0.58977(8) 0.69636(9) 0.15390(7) 0.0154(2) Uani 1 1 d .
C15 C 0.61572(9) 0.58463(9) 0.26957(7) 0.0162(2) Uani 1 1 d .
C16 C 0.60560(9) 0.66787(9) 0.31366(7) 0.0159(2) Uani 1 1 d .
C17 C 0.61980(11) 0.60725(10) 0.45367(7) 0.0265(3) Uani 1 1 d .
H17A H 0.6237 0.6373 0.5037 0.040 Uiso 1 1 calc R
H17B H 0.6804 0.5703 0.4570 0.040 Uiso 1 1 calc R
H17C H 0.5615 0.5657 0.4403 0.040 Uiso 1 1 calc R
C18 C 0.56687(9) 0.86937(9) 0.16825(7) 0.0198(2) Uani 1 1 d .
H18A H 0.5357 0.9091 0.2003 0.030 Uiso 1 1 calc R
H18B H 0.5230 0.8656 0.1158 0.030 Uiso 1 1 calc R
H18C H 0.6310 0.8968 0.1663 0.030 Uiso 1 1 calc R
C19 C 0.59166(8) 0.75824(9) 0.28141(7) 0.0152(2) Uani 1 1 d .
C20 C 0.59880(10) 0.77640(9) 0.40210(7) 0.0214(3) Uani 1 1 d .
H20 H 0.5984 0.8044 0.4502 0.026 Uiso 1 1 calc R
C21 C 0.61201(11) 0.52310(9) 0.13864(7) 0.0236(3) Uani 1 1 d .
H21A H 0.6791 0.4959 0.1548 0.035 Uiso 1 1 calc R
H21B H 0.5988 0.5443 0.0848 0.035 Uiso 1 1 calc R
H21C H 0.5627 0.4754 0.1430 0.035 Uiso 1 1 calc R
C22 C 0.34026(9) 0.70198(9) 0.06600(7) 0.0174(2) Uani 1 1 d .
C23 C 0.34480(9) 0.60373(9) 0.08031(7) 0.0193(2) Uani 1 1 d .
H23 H 0.3463 0.5598 0.0406 0.023 Uiso 1 1 calc R
C24 C 0.34703(9) 0.57357(9) 0.15637(7) 0.0183(2) Uani 1 1 d .
H24 H 0.3504 0.5084 0.1685 0.022 Uiso 1 1 calc R
C25 C 0.34421(8) 0.64096(9) 0.21416(7) 0.0156(2) Uani 1 1 d .
C26 C 0.33665(8) 0.77016(9) 0.12260(7) 0.0159(2) Uani 1 1 d .
H26 H 0.3329 0.8352 0.1098 0.019 Uiso 1 1 calc R
C27 C 0.33874(8) 0.74061(8) 0.19955(7) 0.0145(2) Uani 1 1 d .
H2A H 0.1562(13) 0.2111(13) 0.3591(11) 0.036(5) Uiso 1 1 d .
H2B H 0.1471(12) 0.1331(13) 0.3036(10) 0.028(4) Uiso 1 1 d .
H14A H 0.3452(13) 0.8654(14) 0.2463(10) 0.037(5) Uiso 1 1 d .
H14B H 0.3432(13) 0.7889(13) 0.3007(11) 0.034(5) Uiso 1 1 d .

loop_
_atom_site_aniso_label
_atom_site_aniso_U_11
_atom_site_aniso_U_22
_atom_site_aniso_U_33
_atom_site_aniso_U_23
_atom_site_aniso_U_13
_atom_site_aniso_U_12
Cl1 0.02654(16) 0.01896(15) 0.01347(13) -0.00326(10) 0.00599(11) -0.00014(11)
Cl2 0.02732(16) 0.01964(15) 0.01494(14) 0.00353(10) 0.00760(11) 0.00037(11)
O1 0.0481(6) 0.0387(6) 0.0145(4) 0.0029(4) 0.0121(4) -0.0019(5)
O2 0.0457(6) 0.0303(5) 0.0197(4) -0.0084(4) 0.0118(4) -0.0047(4)
O3 0.0260(4) 0.0227(4) 0.0121(4) 0.0008(3) 0.0055(3) -0.0003(4)
N5 0.0176(5) 0.0199(5) 0.0166(5) -0.0042(4) 0.0055(4) -0.0004(4)
O5 0.0324(5) 0.0163(4) 0.0183(4) 0.0012(3) 0.0069(4) 0.0009(4)
O6 0.0244(4) 0.0238(5) 0.0145(4) 0.0026(3) 0.0067(3) 0.0014(4)
O7 0.0324(5) 0.0169(4) 0.0191(4) 0.0026(3) 0.0087(4) 0.0004(4)
O8 0.0577(7) 0.0297(6) 0.0203(5) 0.0074(4) 0.0136(5) 0.0000(5)
O9 0.0397(6) 0.0391(6) 0.0148(4) -0.0055(4) 0.0094(4) 0.0012(5)
N1 0.0227(5) 0.0302(6) 0.0137(5) -0.0016(4) 0.0060(4) -0.0013(4)
N2 0.0271(6) 0.0167(5) 0.0138(5) 0.0002(4) 0.0068(4) 0.0000(4)
N3 0.0200(5) 0.0152(5) 0.0127(4) -0.0016(4) 0.0047(4) 0.0009(4)
N4 0.0180(5) 0.0209(5) 0.0119(4) -0.0005(4) 0.0043(4) 0.0013(4)
C11 0.0314(7) 0.0255(7) 0.0145(5) 0.0038(5) 0.0084(5) 0.0023(5)
N6 0.0178(5) 0.0144(5) 0.0129(4) 0.0007(4) 0.0049(4) -0.0004(4)
N7 0.0216(5) 0.0150(5) 0.0145(5) -0.0010(4) 0.0071(4) -0.0005(4)
N8 0.0217(5) 0.0223(5) 0.0133(5) -0.0019(4) 0.0051(4) -0.0024(4)
N9 0.0167(5) 0.0150(5) 0.0153(4) 0.0009(4) 0.0049(4) -0.0001(4)
N10 0.0204(5) 0.0204(5) 0.0194(5) -0.0052(4) 0.0049(4) -0.0006(4)
N11 0.0240(5) 0.0306(6) 0.0137(5) 0.0005(4) 0.0049(4) 0.0008(5)
N14 0.0254(5) 0.0166(5) 0.0145(5) -0.0007(4) 0.0072(4) -0.0019(4)
C1 0.0153(5) 0.0249(6) 0.0121(5) -0.0024(5) 0.0049(4) -0.0018(5)
C2 0.0192(6) 0.0219(6) 0.0159(5) 0.0040(5) 0.0052(4) -0.0022(5)
C3 0.0190(6) 0.0172(6) 0.0185(5) 0.0011(5) 0.0054(4) -0.0022(5)
C4 0.0149(5) 0.0190(6) 0.0129(5) -0.0014(4) 0.0036(4) -0.0009(4)
C5 0.0149(5) 0.0180(6) 0.0154(5) -0.0023(4) 0.0043(4) -0.0009(4)
C6 0.0117(5) 0.0176(6) 0.0143(5) -0.0001(4) 0.0033(4) 0.0000(4)
C7 0.0134(5) 0.0181(6) 0.0141(5) 0.0003(4) 0.0036(4) 0.0005(4)
C8 0.0156(5) 0.0184(6) 0.0133(5) 0.0006(4) 0.0032(4) 0.0023(4)
C9 0.0142(5) 0.0193(6) 0.0114(5) 0.0006(4) 0.0036(4) 0.0019(4)
C10 0.0180(6) 0.0224(6) 0.0147(5) -0.0047(5) 0.0050(4) 0.0000(5)
C11A 0.0116(5) 0.0185(6) 0.0140(5) -0.0011(4) 0.0036(4) -0.0003(4)
C12 0.0260(6) 0.0149(6) 0.0181(6) 0.0018(5) 0.0060(5) -0.0013(5)
C13 0.0328(7) 0.0183(6) 0.0158(5) -0.0042(5) 0.0076(5) 0.0002(5)
C14 0.0135(5) 0.0178(6) 0.0154(5) 0.0012(4) 0.0047(4) -0.0010(4)
C15 0.0159(5) 0.0185(6) 0.0146(5) 0.0000(4) 0.0048(4) -0.0027(4)
C16 0.0154(5) 0.0192(6) 0.0132(5) -0.0009(4) 0.0039(4) -0.0025(4)
C17 0.0359(7) 0.0289(7) 0.0148(6) 0.0032(5) 0.0066(5) -0.0018(6)
C18 0.0212(6) 0.0152(6) 0.0236(6) 0.0035(5) 0.0070(5) 0.0010(5)
C19 0.0126(5) 0.0177(6) 0.0155(5) -0.0016(4) 0.0038(4) -0.0017(4)
C20 0.0236(6) 0.0235(6) 0.0173(5) -0.0065(5) 0.0053(5) -0.0013(5)
C21 0.0364(7) 0.0184(6) 0.0175(5) -0.0025(5) 0.0097(5) 0.0025(5)
C22 0.0157(5) 0.0243(6) 0.0120(5) 0.0010(5) 0.0031(4) -0.0006(5)
C23 0.0209(6) 0.0209(6) 0.0164(5) -0.0059(5) 0.0051(5) -0.0010(5)
C24 0.0193(6) 0.0157(5) 0.0203(6) -0.0015(5) 0.0056(4) -0.0015(4)
C25 0.0149(5) 0.0182(6) 0.0139(5) 0.0012(4) 0.0044(4) -0.0013(4)
C26 0.0151(5) 0.0171(6) 0.0154(5) 0.0013(4) 0.0038(4) -0.0004(4)
C27 0.0114(5) 0.0169(6) 0.0153(5) -0.0007(4) 0.0035(4) -0.0013(4)

loop_
_atom_type_symbol
_atom_type_description
_atom_type_scat_dispersion_real
_atom_type_scat_dispersion_imag
_atom_type_scat_source
C C 0.0033 0.0016 'International Tables Vol C Tables 4.2.6.8 and 6.1.1.4'
H H 0.0000 0.0000 'International Tables Vol C Tables 4.2.6.8 and 6.1.1.4'
N N 0.0061 0.0033 'International Tables Vol C Tables 4.2.6.8 and 6.1.1.4'
O O 0.0106 0.0060 'International Tables Vol C Tables 4.2.6.8 and 6.1.1.4'
Cl Cl 0.1484 0.1585 'International Tables Vol C Tables 4.2.6.8 and 6.1.1.4'

loop_
_geom_angle_atom_site_label_1
_geom_angle_atom_site_label_2
_geom_angle_atom_site_label_3
_geom_angle
C10 N5 C11A 102.90(10)
O2 N1 O1 123.47(11)
O2 N1 C1 118.38(10)
O1 N1 C1 118.15(11)
C6 N2 H2A 119.9(12)
C6 N2 H2B 117.2(11)
H2A N2 H2B 115.1(16)
C7 N3 C8 126.16(10)
C7 N3 C13 117.27(9)
C8 N3 C13 116.57(10)
C10 N4 C9 105.62(10)
C10 N4 C11 127.22(10)
C9 N4 C11 127.12(10)
N4 C11 H11A 109.5
N4 C11 H11B 109.5
H11A C11 H11B 109.5
N4 C11 H11C 109.5
H11A C11 H11C 109.5
H11B C11 H11C 109.5
C7 N6 C11A 120.24(10)
C7 N6 C12 118.68(9)
C11A N6 C12 121.06(10)
C15 N7 C14 126.46(10)
C15 N7 C21 116.30(10)
C14 N7 C21 117.23(10)
C20 N8 C16 105.63(10)
C20 N8 C17 126.65(11)
C16 N8 C17 127.63(11)
C19 N9 C14 120.26(10)
C19 N9 C18 120.74(10)
C14 N9 C18 119.00(10)
C20 N10 C19 102.96(10)
O8 N11 O9 123.46(11)
O8 N11 C22 118.11(11)
O9 N11 C22 118.43(11)
C27 N14 H14A 117.0(12)
C27 N14 H14B 119.4(13)
H14A N14 H14B 119.3(17)
C5 C1 C2 123.88(11)
C5 C1 N1 117.48(11)
C2 C1 N1 118.64(11)
C1 C2 C3 117.40(11)
C1 C2 H2 121.3
C3 C2 H2 121.3
C2 C3 C4 119.69(11)
C2 C3 H3 120.2
C4 C3 H3 120.2
C3 C4 C6 122.99(11)
C3 C4 Cl1 120.16(9)
C6 C4 Cl1 116.85(9)
C1 C5 C6 119.40(11)
C1 C5 H5 120.3
C6 C5 H5 120.3
N2 C6 C5 120.83(11)
N2 C6 C4 122.53(11)
C5 C6 C4 116.64(10)
O3 C7 N6 121.24(11)
O3 C7 N3 121.78(11)
N6 C7 N3 116.98(10)
O5 C8 N3 120.94(10)
O5 C8 C9 126.74(11)
N3 C8 C9 112.32(10)
C11A C9 N4 105.08(10)
C11A C9 C8 123.04(10)
N4 C9 C8 131.63(11)
N5 C10 N4 114.03(10)
N5 C10 H10 123.0
N4 C10 H10 123.0
N5 C11A C9 112.36(10)
N5 C11A N6 126.48(11)
C9 C11A N6 121.15(10)
N6 C12 H12A 109.5
N6 C12 H12B 109.5
H12A C12 H12B 109.5
N6 C12 H12C 109.5
H12A C12 H12C 109.5
H12B C12 H12C 109.5
N3 C13 H13A 109.5
N3 C13 H13B 109.5
H13A C13 H13B 109.5
N3 C13 H13C 109.5
H13A C13 H13C 109.5
H13B C13 H13C 109.5
O6 C14 N9 121.52(11)
O6 C14 N7 121.80(11)
N9 C14 N7 116.68(10)
O7 C15 N7 121.17(11)
O7 C15 C16 126.56(11)
N7 C15 C16 112.27(10)
C19 C16 N8 105.00(10)
C19 C16 C15 123.10(11)
N8 C16 C15 131.85(11)
N8 C17 H17A 109.5
N8 C17 H17B 109.5
H17A C17 H17B 109.5
N8 C17 H17C 109.5
H17A C17 H17C 109.5
H17B C17 H17C 109.5
N9 C18 H18A 109.5
N9 C18 H18B 109.5
H18A C18 H18B 109.5
N9 C18 H18C 109.5
H18A C18 H18C 109.5
H18B C18 H18C 109.5
N10 C19 C16 112.55(10)
N10 C19 N9 126.28(11)
C16 C19 N9 121.17(10)
N10 C20 N8 113.86(11)
N10 C20 H20 123.1
N8 C20 H20 123.1
N7 C21 H21A 109.5
N7 C21 H21B 109.5
H21A C21 H21B 109.5
N7 C21 H21C 109.5
H21A C21 H21C 109.5
H21B C21 H21C 109.5
C26 C22 C23 123.64(11)
C26 C22 N11 117.38(11)
C23 C22 N11 118.96(11)
C22 C23 C24 117.34(11)
C22 C23 H23 121.3
C24 C23 H23 121.3
C25 C24 C23 119.88(11)
C25 C24 H24 120.1
C23 C24 H24 120.1
C24 C25 C27 122.83(11)
C24 C25 Cl2 120.31(9)
C27 C25 Cl2 116.85(9)
C22 C26 C27 119.55(11)
C22 C26 H26 120.2
C27 C26 H26 120.2
N14 C27 C26 120.72(11)
N14 C27 C25 122.51(11)
C26 C27 C25 116.76(10)

loop_
_geom_bond_atom_site_label_1
_geom_bond_atom_site_label_2
_geom_bond_distance
Cl1 C4 1.7367(12)
Cl2 C25 1.7348(12)
O1 N1 1.2310(14)
O2 N1 1.2273(15)
O3 C7 1.2257(14)
N5 C10 1.3342(16)
N5 C11A 1.3569(15)
O5 C8 1.2314(15)
O6 C14 1.2254(14)
O7 C15 1.2353(15)
O8 N11 1.2282(15)
O9 N11 1.2330(14)
N1 C1 1.4689(15)
N2 C6 1.3608(15)
N2 H2A 0.836(19)
N2 H2B 0.871(18)
N3 C7 1.4014(15)
N3 C8 1.4077(14)
N3 C13 1.4674(15)
N4 C10 1.3471(16)
N4 C9 1.3850(14)
N4 C11 1.4588(15)
C11 H11A 0.9600
C11 H11B 0.9600
C11 H11C 0.9600
N6 C7 1.3744(15)
N6 C11A 1.3779(14)
N6 C12 1.4621(15)
N7 C15 1.4023(14)
N7 C14 1.4049(15)
N7 C21 1.4668(15)
N8 C20 1.3506(16)
N8 C16 1.3888(14)
N8 C17 1.4579(16)
N9 C19 1.3768(15)
N9 C14 1.3778(15)
N9 C18 1.4625(15)
N10 C20 1.3375(17)
N10 C19 1.3565(15)
N11 C22 1.4658(15)
N14 C27 1.3588(15)
N14 H14A 0.86(2)
N14 H14B 0.797(18)
C1 C5 1.3799(17)
C1 C2 1.3868(17)
C2 C3 1.3893(17)
C2 H2 0.9300
C3 C4 1.3897(17)
C3 H3 0.9300
C4 C6 1.4078(16)
C5 C6 1.4070(15)
C5 H5 0.9300
C8 C9 1.4174(16)
C9 C11A 1.3712(17)
C10 H10 0.9300
C12 H12A 0.9600
C12 H12B 0.9600
C12 H12C 0.9600
C13 H13A 0.9600
C13 H13B 0.9600
C13 H13C 0.9600
C15 C16 1.4182(16)
C16 C19 1.3712(16)
C17 H17A 0.9600
C17 H17B 0.9600
C17 H17C 0.9600
C18 H18A 0.9600
C18 H18B 0.9600
C18 H18C 0.9600
C20 H20 0.9300
C21 H21A 0.9600
C21 H21B 0.9600
C21 H21C 0.9600
C22 C26 1.3824(17)
C22 C23 1.3879(17)
C23 C24 1.3905(17)
C23 H23 0.9300
C24 C25 1.3877(17)
C24 H24 0.9300
C25 C27 1.4080(16)
C26 C27 1.4032(16)
C26 H26 0.9300
